data_8000567
loop_
_publ_author_name
'Chen, Yi'
'Xie, Yujun'
'Li, Zhen'

_publ_section_title
;
 Room-Temperature Phosphorescence of Nicotinic Acid and Isonicotinic Acid:
 Efficient Intermolecular Hydrogen-Bond Interaction in Molecular Array.
;
_journal_issue 7
_journal_name_full 'The journal of physical chemistry letters'
_journal_page_first 1652
_journal_page_last 1659
_journal_paper_doi 10.1021/acs.jpclett.2c00118
_journal_volume 13
_journal_year 2022
_chemical_formula_moiety 'C6 H5 N O2'
_chemical_formula_sum 'C6 H5 N O2'
_chemical_formula_weight 123.112
_space_group_crystal_system triclinic
_space_group_IT_number 2
_space_group_name_Hall '-P 1'
_space_group_name_H-M_alt 'P -1'
_symmetry_Int_Tables_number 2
_atom_sites_solution_primary iterative
_audit_creation_date 2020-10-20
_audit_creation_method
;
Olex2 1.3
(compiled 2020.07.31 svn.rc2a77460 for OlexSys, GUI svn.r6145)
;
_cell_angle_alpha 103.707(10)
_cell_angle_beta 114.869(11)
_cell_angle_gamma 106.137(10)
_cell_formula_units_Z 2
_cell_length_a 6.3923(7)
_cell_length_b 7.2424(9)
_cell_length_c 7.4683(8)
_cell_measurement_reflns_used 1075
_cell_measurement_temperature 293
_cell_measurement_theta_max 72.9420
_cell_measurement_theta_min 6.9450
_cell_volume 275.38(8)
_computing_cell_refinement 'CrysAlisPro 1.171.39.46e (Rigaku OD, 2018)'
_computing_data_collection 'CrysAlisPro 1.171.39.46e (Rigaku OD, 2018)'
_computing_data_reduction 'CrysAlisPro 1.171.39.46e (Rigaku OD, 2018)'
_computing_molecular_graphics 'Olex2 1.3 (Dolomanov et al., 2009)'
_computing_publication_material 'Olex2 1.3 (Dolomanov et al., 2009)'
_computing_structure_refinement 'olex2.refine 1.3 (Bourhis et al., 2015)'
_computing_structure_solution 'olex2.solve 1.3 (Bourhis et al., 2015)'
_diffrn_ambient_temperature 293
_diffrn_detector 'CCD plate'
_diffrn_detector_area_resol_mean 5.1975
_diffrn_detector_type AtlasS2
_diffrn_measured_fraction_theta_full 0.9753
_diffrn_measured_fraction_theta_max 0.9754
_diffrn_measurement_details
;
List of Runs (angles in degrees, time in seconds):

  # Type    Start    End  Width  t~exp~   \w     \q     \k     \f   Frames
--------------------------------------------------------------------------
  1  \w    -88.00  -4.00   1.00    1.00    --  -41.12 125.00   0.00   84
  2  \w   -108.00 -76.00   1.00    1.00    --  -41.12 -37.00 -90.00   32
  3  \w    -75.00 -17.00   1.00    1.00    --  -41.12 -37.00 -90.00   58
  4  \w     17.00  54.00   1.00    1.00    --   41.12 -57.00 150.00   37
  5  \w    -27.00  15.00   1.00    1.00    --   41.12 -57.00 150.00   42
  6  \w     18.00  53.00   1.00    1.00    --   41.12  37.00 -60.00   35
  7  \w    106.00 178.00   1.00    1.00    --  105.32  61.00   0.00   72
  8  \w     96.00 168.00   1.00    1.00    --  105.32 125.00-180.00   72
  9  \w     48.00 131.00   1.00    1.00    --  105.32 -61.00-120.00   83
 10  \w     52.00 110.00   1.00    1.00    --  105.32-125.00  60.00   58
 11  \w     77.00 168.00   1.00    1.00    --  105.32  77.00-120.00   91
 12  \w     83.00 163.00   1.00    1.00    --  105.32  30.00 -30.00   80
 13  \w     64.00 109.00   1.00    1.00    --  105.32 -94.00-150.00   45
 14  \w    127.00 152.00   1.00    1.00    --  105.32 125.00-150.00   25
 15  \w     23.00  63.00   1.00    1.00    --  105.32 -94.00-150.00   40
 16  \w     35.00 111.00   1.00    1.00    --  105.32-125.00-180.00   76
;
_diffrn_measurement_device 'four-circle diffractometer'
_diffrn_measurement_device_type 'SuperNova, Dual, Cu at home/near, AtlasS2'
_diffrn_measurement_method '\w scans'
_diffrn_orient_matrix_type 'CrysAlisPro convention (1999,Acta A55,543-557)'
_diffrn_orient_matrix_UB_11 0.0905934000
_diffrn_orient_matrix_UB_12 -0.1079097000
_diffrn_orient_matrix_UB_13 0.1532040000
_diffrn_orient_matrix_UB_21 -0.1281574000
_diffrn_orient_matrix_UB_22 -0.2102013000
_diffrn_orient_matrix_UB_23 -0.1959943000
_diffrn_orient_matrix_UB_31 0.2485780000
_diffrn_orient_matrix_UB_32 0.0537168000
_diffrn_orient_matrix_UB_33 -0.0035264000
_diffrn_radiation_monochromator mirror
_diffrn_radiation_probe x-ray
_diffrn_radiation_type 'Cu K\a'
_diffrn_radiation_wavelength 1.54184
_diffrn_reflns_av_R_equivalents 0.0135
_diffrn_reflns_av_unetI/netI 0.0183
_diffrn_reflns_Laue_measured_fraction_full 0.9753
_diffrn_reflns_Laue_measured_fraction_max 0.9754
_diffrn_reflns_limit_h_max 7
_diffrn_reflns_limit_h_min -5
_diffrn_reflns_limit_k_max 8
_diffrn_reflns_limit_k_min -8
_diffrn_reflns_limit_l_max 5
_diffrn_reflns_limit_l_min -8
_diffrn_reflns_number 1470
_diffrn_reflns_point_group_measured_fraction_full 0.9753
_diffrn_reflns_point_group_measured_fraction_max 0.9754
_diffrn_reflns_theta_full 66.9339
_diffrn_reflns_theta_max 66.93
_diffrn_reflns_theta_min 6.96
_diffrn_source 'micro-focus sealed X-ray tube'
_diffrn_source_type 'SuperNova (Cu) X-ray Source'
_exptl_absorpt_coefficient_mu 0.961
_exptl_absorpt_correction_T_max 1.00000
_exptl_absorpt_correction_T_min 0.35325
_exptl_absorpt_correction_type multi-scan
_exptl_absorpt_process_details
;
CrysAlisPro 1.171.39.46e (Rigaku Oxford Diffraction, 2018)
Empirical absorption correction using spherical harmonics,
 implemented in SCALE3 ABSPACK scaling algorithm.
;
_exptl_crystal_density_diffrn 1.485
_exptl_crystal_description block
_exptl_crystal_F_000 128.482
_exptl_crystal_size_max 0.4
_exptl_crystal_size_mid 0.3
_exptl_crystal_size_min 0.2
_refine_diff_density_max 0.2680
_refine_diff_density_min -0.2998
_refine_diff_density_rms 0.0803
_refine_ls_d_res_high 0.8379
_refine_ls_d_res_low 6.3579
_refine_ls_goodness_of_fit_ref 1.0905
_refine_ls_hydrogen_treatment refall
_refine_ls_matrix_type full
_refine_ls_number_constraints 0
_refine_ls_number_parameters 102
_refine_ls_number_reflns 950
_refine_ls_number_restraints 0
_refine_ls_restrained_S_all 1.0905
_refine_ls_R_factor_all 0.0597
_refine_ls_R_factor_gt 0.0521
_refine_ls_shift/su_max 0.0000
_refine_ls_shift/su_mean 0.0000
_refine_ls_structure_factor_coef Fsqd
_refine_ls_weighting_details 'w=1/[\s^2^(Fo^2^)+(0.1531P)^2^] where P=(Fo^2^+2Fc^2^)/3'
_refine_ls_weighting_scheme calc
_refine_ls_wR_factor_gt 0.1619
_refine_ls_wR_factor_ref 0.1890
_reflns_Friedel_coverage 0.0
_reflns_limit_h_max 6
_reflns_limit_h_min -7
_reflns_limit_k_max 8
_reflns_limit_k_min -8
_reflns_limit_l_max 8
_reflns_limit_l_min 0
_reflns_number_gt 859
_reflns_number_total 950
_reflns_threshold_expression I>=2u(I)
_cod_data_source_file jz2c00118_si_003.cif
_cod_data_source_block p-SA
_cod_database_code 8000567
_chemical_oxdiff_formula C6H5NO2
_reflns_odcompleteness_completeness 97.44
_reflns_odcompleteness_iscentric 1
_reflns_odcompleteness_theta 66.97
_olex2_refinement_description
;
;
_olex2_submission_special_instructions 'No special instructions were received'
_oxdiff_exptl_absorpt_empirical_details
;
Empirical correction (ABSPACK) includes:
- Absorption correction using spherical harmonics
- Frame scaling
;
_oxdiff_exptl_absorpt_empirical_full_max 1.687
_oxdiff_exptl_absorpt_empirical_full_min 0.427

loop_
_space_group_symop_id
_space_group_symop_operation_xyz
1 x,y,z
2 -x,-y,-z

loop_
_atom_site_label
_atom_site_type_symbol
_atom_site_fract_x
_atom_site_fract_y
_atom_site_fract_z
_atom_site_U_iso_or_equiv
_atom_site_adp_type
_atom_site_occupancy
_atom_site_refinement_flags_posn
O001 O 0.6274(3) 0.7818(2) 0.7111(2) 0.0573(6) Uani 1.000000 .
O002 O 0.9448(3) 0.6862(3) 0.7711(2) 0.0624(6) Uani 1.000000 .
N003 N 0.6889(2) 0.7623(2) 0.0695(2) 0.0450(6) Uani 1.000000 .
C004 C 0.5591(3) 0.7934(3) 0.3264(3) 0.0439(6) Uani 1.000000 .
C005 C 0.7487(3) 0.7447(2) 0.4531(2) 0.0380(6) Uani 1.000000 .
C006 C 0.7847(3) 0.7348(2) 0.6628(3) 0.0420(6) Uani 1.000000 .
C007 C 0.9071(3) 0.7040(3) 0.3835(3) 0.0432(5) Uani 1.000000 .
C008 C 0.8694(3) 0.7131(3) 0.1902(3) 0.0452(6) Uani 1.000000 .
C009 C 0.5357(3) 0.8010(3) 0.1363(3) 0.0468(6) Uani 1.000000 .
H009 H 0.412(4) 0.833(3) 0.048(4) 0.067(6) Uiso 1.000000 .
H007 H 1.036(4) 0.679(3) 0.460(4) 0.059(6) Uiso 1.000000 .
H001 H 0.661(5) 0.773(4) 0.858(5) 0.085(8) Uiso 1.000000 .
H008 H 0.973(4) 0.682(4) 0.129(5) 0.071(6) Uiso 1.000000 .
H004 H 0.441(5) 0.823(4) 0.371(5) 0.071(7) Uiso 1.000000 .

loop_
_atom_site_aniso_label
_atom_site_aniso_U_11
_atom_site_aniso_U_22
_atom_site_aniso_U_33
_atom_site_aniso_U_12
_atom_site_aniso_U_13
_atom_site_aniso_U_23
O001 0.0663(9) 0.0929(10) 0.0446(9) 0.0514(8) 0.0367(7) 0.0416(7)
O002 0.0675(9) 0.0983(11) 0.0475(9) 0.0542(8) 0.0311(7) 0.0452(8)
N003 0.0470(9) 0.0533(9) 0.0354(8) 0.0203(7) 0.0218(7) 0.0201(6)
C004 0.0430(9) 0.0568(9) 0.0381(9) 0.0262(7) 0.0216(7) 0.0218(7)
C005 0.0394(9) 0.0389(8) 0.0324(10) 0.0151(7) 0.0172(8) 0.0144(7)
C006 0.0426(9) 0.0475(9) 0.0366(10) 0.0202(7) 0.0191(7) 0.0200(7)
C007 0.0434(9) 0.0508(9) 0.0407(10) 0.0254(7) 0.0209(8) 0.0223(7)
C008 0.0469(9) 0.0565(9) 0.0402(10) 0.0245(7) 0.0263(8) 0.0222(7)
C009 0.0454(9) 0.0613(10) 0.0393(10) 0.0287(8) 0.0198(8) 0.0268(8)

loop_
_atom_type_symbol
_atom_type_scat_dispersion_real
_atom_type_scat_dispersion_imag
_atom_type_scat_Cromer_Mann_a1
_atom_type_scat_Cromer_Mann_a2
_atom_type_scat_Cromer_Mann_a3
_atom_type_scat_Cromer_Mann_a4
_atom_type_scat_Cromer_Mann_b1
_atom_type_scat_Cromer_Mann_b2
_atom_type_scat_Cromer_Mann_b3
_atom_type_scat_Cromer_Mann_b4
_atom_type_scat_Cromer_Mann_c
_atom_type_scat_source
_atom_type_scat_dispersion_source
H 0.00000 0.00000 0.49300 0.32291 0.14019 0.04081 10.51090 26.12570 3.14236 57.79970 0.0030380000826 'International Tables Volume C Table 6.1.1.4 (pp. 500-502)' 'Henke, Gullikson and Davis, At. Data and Nucl. Data Tables, 1993, 54, 2'
C 0.01920 0.00962 2.31000 1.02000 1.58860 0.86500 20.84390 10.20750 0.56870 51.65120 0.215599998832 'International Tables Volume C Table 6.1.1.4 (pp. 500-502)' 'Henke, Gullikson and Davis, At. Data and Nucl. Data Tables, 1993, 54, 2'
O 0.05239 0.03377 3.04850 2.28680 1.54630 0.86700 13.27710 5.70110 0.32390 32.90890 0.250800013542 'International Tables Volume C Table 6.1.1.4 (pp. 500-502)' 'Henke, Gullikson and Davis, At. Data and Nucl. Data Tables, 1993, 54, 2'
N 0.03256 0.01839 12.21260 3.13220 2.01250 1.16630 0.00570 9.89330 28.99750 0.58260 -11.5290002823 'International Tables Volume C Table 6.1.1.4 (pp. 500-502)' 'Henke, Gullikson and Davis, At. Data and Nucl. Data Tables, 1993, 54, 2'

loop_
_geom_angle_atom_site_label_1
_geom_angle_atom_site_label_2
_geom_angle_atom_site_label_3
_geom_angle
_geom_angle_site_symmetry_1
_geom_angle_site_symmetry_3
_geom_angle_publ_flag
C009 N003 C008 118.68(14) . . ?
C009 C004 C005 118.95(16) . . ?
C006 C005 C004 121.45(16) . . ?
C007 C005 C004 118.75(17) . . ?
C007 C005 C006 119.81(16) . . ?
O002 C006 O001 124.89(16) . . ?
C005 C006 O001 113.27(15) . . ?
C005 C006 O002 121.83(15) . . ?
C008 C007 C005 118.66(17) . . ?
C007 C008 N003 122.65(15) . . ?
C004 C009 N003 122.31(16) . . ?

loop_
_geom_bond_atom_site_label_1
_geom_bond_atom_site_label_2
_geom_bond_distance
_geom_bond_site_symmetry_2
_geom_bond_publ_flag
O001 C006 1.301(2) . ?
O002 C006 1.211(2) . ?
N003 C008 1.333(2) . ?
N003 C009 1.336(2) . ?
C004 C005 1.385(3) . ?
C004 C009 1.380(3) . ?
C005 C006 1.507(2) . ?
C005 C007 1.385(2) . ?
C007 C008 1.381(3) . ?

loop_
_geom_torsion_atom_site_label_1
_geom_torsion_atom_site_label_2
_geom_torsion_atom_site_label_3
_geom_torsion_atom_site_label_4
_geom_torsion
_geom_torsion_site_symmetry_1
_geom_torsion_site_symmetry_2
_geom_torsion_site_symmetry_3
_geom_torsion_site_symmetry_4
_geom_torsion_publ_flag
O001 C006 C005 C004 -1.83(15) . . . . ?
O001 C006 C005 C007 178.30(17) . . . . ?
O002 C006 C005 C004 177.7(2) . . . . ?
O002 C006 C005 C007 -2.14(18) . . . . ?
N003 C008 C007 C005 0.97(18) . . . . ?
N003 C009 C004 C005 0.24(17) . . . . ?
C004 C005 C007 C008 -0.17(16) . . . . ?
